data_7234307
loop_
_publ_author_name
'Emma L. Gavey'
'Majeda Al Hareri'
'Jeffery Regier'
'Luis D. Carlos'
'Rute A. S. Ferreira'
'Fereidoon S. Razavi'
'Jeremy M. Rawson'
'Melanie Pilkington'

_publ_section_title
;
 Placing a crown on DyIII - a dual property LnIII crown ether complex
 displaying optical properties and SMM behaviour
;
_journal_name_full 'Journal of Materials Chemistry C'
_journal_page_first 7738
_journal_page_last 7747
_journal_paper_doi 10.1039/C5TC01264C
_journal_volume 3
_journal_year 2015
_chemical_formula_moiety 'C10 H26 Dy O9, C10 H20 O5, 3(Cl O4), H2 O'
_chemical_formula_sum 'C20 H48 Cl3 Dy O27'
_chemical_formula_weight 989.43
_space_group_crystal_system monoclinic
_space_group_IT_number 14
_space_group_name_Hall '-P 2yn'
_space_group_name_H-M_alt 'P 1 21/n 1'
_atom_sites_solution_hydrogens mixed
_cell_angle_alpha 90
_cell_angle_beta 99.409(4)
_cell_angle_gamma 90
_cell_formula_units_Z 4
_cell_length_a 15.8533(14)
_cell_length_b 14.6908(14)
_cell_length_c 16.4867(15)
_cell_measurement_reflns_used 9929
_cell_measurement_temperature 150(2)
_cell_measurement_theta_max 28.34
_cell_measurement_theta_min 2.39
_cell_volume 3788.1(6)
_computing_cell_refinement 'Bruker SAINT'
_computing_data_collection 'Bruker APEX2'
_computing_data_reduction 'Bruker SAINT'
_computing_molecular_graphics 'Bruker SHELXTL'
_computing_publication_material 'Bruker SHELXTL'
_computing_structure_refinement 'SHELXL-2013 (Sheldrick, 2013)'
_computing_structure_solution 'SHELXS-97 (Sheldrick, 2008)'
_diffrn_ambient_temperature 150(2)
_diffrn_measured_fraction_theta_full 0.877
_diffrn_measured_fraction_theta_max 0.897
_diffrn_measurement_device_type 'Bruker APEX-II CCD'
_diffrn_measurement_method '\f and \w scans'
_diffrn_radiation_type MoK\a
_diffrn_radiation_wavelength 0.71073
_diffrn_reflns_av_unetI/netI 0.0545
_diffrn_reflns_Laue_measured_fraction_full 0.877
_diffrn_reflns_Laue_measured_fraction_max 0.897
_diffrn_reflns_limit_h_max 18
_diffrn_reflns_limit_h_min -18
_diffrn_reflns_limit_k_max 17
_diffrn_reflns_limit_k_min 0
_diffrn_reflns_limit_l_max 19
_diffrn_reflns_limit_l_min 0
_diffrn_reflns_number 7642
_diffrn_reflns_point_group_measured_fraction_full 0.877
_diffrn_reflns_point_group_measured_fraction_max 0.897
_diffrn_reflns_theta_full 25.242
_diffrn_reflns_theta_max 24.999
_diffrn_reflns_theta_min 1.868
_diffrn_source 'sealed tube'
_exptl_absorpt_coefficient_mu 2.278
_exptl_absorpt_correction_T_max 0.7461
_exptl_absorpt_correction_T_min 0.646
_exptl_absorpt_correction_type multi-scan
_exptl_absorpt_process_details Bruker-SADABS
_exptl_crystal_colour colourless
_exptl_crystal_density_diffrn 1.735
_exptl_crystal_description block
_exptl_crystal_F_000 2004
_exptl_crystal_size_max 0.25
_exptl_crystal_size_mid 0.20
_exptl_crystal_size_min 0.15
_refine_diff_density_max 1.245
_refine_diff_density_min -0.952
_refine_diff_density_rms 0.259
_refine_ls_extinction_coef 0.0028(2)
_refine_ls_extinction_expression Fc^*^=kFc[1+0.001xFc^2^\l^3^/sin(2\q)]^-1/4^
_refine_ls_extinction_method SHELXL
_refine_ls_goodness_of_fit_ref 1.233
_refine_ls_hydrogen_treatment mixed
_refine_ls_matrix_type full
_refine_ls_number_parameters 458
_refine_ls_number_reflns 7642
_refine_ls_number_restraints 15
_refine_ls_restrained_S_all 1.232
_refine_ls_R_factor_all 0.0490
_refine_ls_R_factor_gt 0.0460
_refine_ls_shift/su_max 0.001
_refine_ls_shift/su_mean 0.000
_refine_ls_structure_factor_coef Fsqd
_refine_ls_weighting_details 'w=1/[\s^2^(Fo^2^)+(0.0510P)^2^+31.2597P] where P=(Fo^2^+2Fc^2^)/3'
_refine_ls_weighting_scheme calc
_refine_ls_wR_factor_gt 0.1350
_refine_ls_wR_factor_ref 0.1394
_reflns_Friedel_coverage 0.000
_reflns_Friedel_fraction_full .
_reflns_Friedel_fraction_max .
_reflns_number_gt 7364
_reflns_number_total 7642
_reflns_threshold_expression 'I > 2\s(I)'
_cod_data_source_file J-Mater-Chem-C-2015-3-7738.cif
_cod_data_source_block twin5
_cod_original_sg_symbol_H-M 'P 21/n'
_cod_database_code 7234307
_shelx_space_group_comment
;
The symmetry employed for this shelxl refinement is uniquely defined
by the following loop, which should always be used as a source of
symmetry information in preference to the above space-group names.
They are only intended as comments.
;
_shelxl_version_number 2013-3

loop_
_space_group_symop_operation_xyz
'x, y, z'
'-x+1/2, y+1/2, -z+1/2'
'-x, -y, -z'
'x-1/2, -y-1/2, z-1/2'

loop_
_atom_site_label
_atom_site_type_symbol
_atom_site_fract_x
_atom_site_fract_y
_atom_site_fract_z
_atom_site_U_iso_or_equiv
_atom_site_adp_type
_atom_site_occupancy
_atom_site_site_symmetry_order
_atom_site_calc_flag
_atom_site_refinement_flags_posn
_atom_site_refinement_flags_adp
_atom_site_refinement_flags_occupancy
_atom_site_disorder_assembly
_atom_site_disorder_group
Dy1 Dy 0.19348(3) 0.77921(2) 0.04195(3) 0.01096(17) Uani 1 1 d . . . . .
O1 O 0.2486(5) 0.7818(4) 0.1937(5) 0.0173(18) Uani 1 1 d . . . . .
O2 O 0.2391(5) 0.6361(4) 0.1072(5) 0.0180(18) Uani 1 1 d . . . . .
O3 O 0.1202(5) 0.6387(4) -0.0185(5) 0.0172(17) Uani 1 1 d . . . . .
O4 O 0.0469(5) 0.8012(5) -0.0319(5) 0.0172(18) Uani 1 1 d . . . . .
O5 O 0.0826(5) 0.7820(4) 0.1292(4) 0.0163(17) Uani 1 1 d . . . . .
C1 C 0.2942(8) 0.7026(7) 0.2338(7) 0.0213(19) Uani 1 1 d . . . . .
H1A H 0.2577 0.6705 0.2679 0.026 Uiso 1 1 calc R U . . .
H1B H 0.3470 0.7226 0.2700 0.026 Uiso 1 1 calc R U . . .
C2 C 0.3160(8) 0.6404(7) 0.1686(7) 0.0213(19) Uani 1 1 d . . . . .
H2A H 0.3645 0.6649 0.1444 0.026 Uiso 1 1 calc R U . . .
H2B H 0.3315 0.5793 0.1914 0.026 Uiso 1 1 calc R U . . .
C3 C 0.2292(8) 0.5520(6) 0.0615(7) 0.020(3) Uani 1 1 d . . . . .
H3A H 0.2407 0.4994 0.0992 0.024 Uiso 1 1 calc R U . . .
H3B H 0.2696 0.5498 0.0217 0.024 Uiso 1 1 calc R U . . .
C4 C 0.1386(8) 0.5493(7) 0.0172(7) 0.023(3) Uani 1 1 d . . . . .
C5 C 0.0348(7) 0.6415(7) -0.0660(7) 0.022(2) Uani 1 1 d . . . . .
H5A H -0.0082 0.6263 -0.0308 0.026 Uiso 1 1 calc R U . . .
H5B H 0.0295 0.5974 -0.1119 0.026 Uiso 1 1 calc R U . . .
C6 C 0.0219(7) 0.7378(7) -0.0985(7) 0.022(2) Uani 1 1 d . . . . .
H6A H 0.0568 0.7480 -0.1422 0.026 Uiso 1 1 calc R U . . .
H6B H -0.0389 0.7473 -0.1223 0.026 Uiso 1 1 calc R U . . .
C7 C -0.0179(7) 0.8269(7) 0.0158(7) 0.0211(19) Uani 1 1 d . . . . .
H7A H -0.0752 0.8135 -0.0159 0.025 Uiso 1 1 calc R U . . .
H7B H -0.0145 0.8931 0.0268 0.025 Uiso 1 1 calc R U . . .
C8 C -0.0065(7) 0.7756(7) 0.0966(8) 0.0211(19) Uani 1 1 d . . . . .
H8A H -0.0413 0.8035 0.1347 0.025 Uiso 1 1 calc R U . . .
H8B H -0.0238 0.7112 0.0875 0.025 Uiso 1 1 calc R U . . .
C9 C 0.1042(8) 0.7701(7) 0.2172(7) 0.022(3) Uani 1 1 d . . . . .
H9A H 0.1099 0.7046 0.2310 0.027 Uiso 1 1 calc R U . . .
H9B H 0.0589 0.7963 0.2449 0.027 Uiso 1 1 calc R U . . .
O6 O 0.3331(5) 0.8355(5) 0.0741(5) 0.0160(17) Uani 1 1 d D . . . .
H6C H 0.371(5) 0.861(7) 0.040(4) 0.019 Uiso 1 1 d D U . . .
H6D H 0.360(6) 0.847(7) 0.130(2) 0.019 Uiso 1 1 d D U . . .
O7 O 0.2816(5) 0.7089(4) -0.0444(5) 0.0131(15) Uani 1 1 d D . . . .
H7C H 0.262(5) 0.700(7) -0.103(2) 0.016 Uiso 1 1 d D U . . .
H7D H 0.3435(16) 0.704(7) -0.038(6) 0.016 Uiso 1 1 d D U . . .
O8 O 0.1959(5) 0.8647(4) -0.0798(5) 0.0173(18) Uani 1 1 d D . . . .
H8C H 0.151(4) 0.903(6) -0.108(5) 0.021 Uiso 1 1 d D U . . .
H8D H 0.236(5) 0.858(7) -0.118(5) 0.021 Uiso 1 1 d D U . . .
O9 O 0.1700(5) 0.9321(4) 0.0722(5) 0.0174(17) Uani 1 1 d D . . . .
H9C H 0.136(5) 0.965(5) 0.106(6) 0.021 Uiso 1 1 d D U . . .
H9D H 0.218(4) 0.971(5) 0.066(6) 0.021 Uiso 1 1 d D U . . .
C10 C 0.1877(8) 0.8185(7) 0.2445(7) 0.019(3) Uani 1 1 d . . . . .
H10A H 0.1806 0.8849 0.2361 0.023 Uiso 1 1 calc R U . . .
H10B H 0.2086 0.8069 0.3035 0.023 Uiso 1 1 calc R U . . .
O10 O 0.4564(5) 0.6735(5) -0.0057(5) 0.025(2) Uani 1 1 d . . . . .
O11 O 0.3679(5) 0.6030(5) -0.1609(5) 0.026(2) Uani 1 1 d . . . . .
C11 C 0.5197(8) 0.8231(9) -0.0201(8) 0.031(2) Uani 1 1 d . . . . .
H11A H 0.5657 0.8646 0.0054 0.037 Uiso 1 1 calc R U . . .
H11B H 0.5323 0.8041 -0.0745 0.037 Uiso 1 1 calc R U . . .
O12 O 0.2134(5) 0.6909(5) -0.2171(5) 0.028(2) Uani 1 1 d . . . . .
C12 C 0.5158(8) 0.7414(9) 0.0335(8) 0.031(2) Uani 1 1 d . . . . .
H12A H 0.5735 0.7140 0.0468 0.037 Uiso 1 1 calc R U . . .
H12B H 0.4981 0.7606 0.0858 0.037 Uiso 1 1 calc R U . . .
O13 O 0.3161(5) 0.8598(5) -0.1845(5) 0.024(2) Uani 1 1 d . . . . .
C13 C 0.4932(9) 0.6156(8) -0.0607(8) 0.031(2) Uani 1 1 d . . . . .
H13A H 0.5411 0.5801 -0.0300 0.037 Uiso 1 1 calc R U . . .
H13B H 0.5152 0.6525 -0.1030 0.037 Uiso 1 1 calc R U . . .
O14 O 0.4384(5) 0.8692(5) -0.0298(5) 0.028(2) Uani 1 1 d . . . . .
C14 C 0.4241(9) 0.5534(8) -0.1001(8) 0.031(2) Uani 1 1 d . . . . .
H14A H 0.4493 0.5015 -0.1260 0.037 Uiso 1 1 calc R U . . .
H14B H 0.3919 0.5293 -0.0581 0.037 Uiso 1 1 calc R U . . .
C15 C 0.2950(10) 0.5521(8) -0.1969(9) 0.041(3) Uani 1 1 d . . . . .
H15A H 0.2616 0.5323 -0.1543 0.049 Uiso 1 1 calc R U . . .
H15B H 0.3126 0.4975 -0.2252 0.049 Uiso 1 1 calc R U . . .
C16 C 0.2429(10) 0.6149(8) -0.2574(9) 0.041(3) Uani 1 1 d . . . . .
H16A H 0.2783 0.6364 -0.2978 0.049 Uiso 1 1 calc R U . . .
H16B H 0.1934 0.5814 -0.2876 0.049 Uiso 1 1 calc R U . . .
C17 C 0.2066(9) 0.7712(8) -0.2684(8) 0.028(3) Uani 1 1 d . . . . .
H17A H 0.1644 0.8135 -0.2509 0.034 Uiso 1 1 calc R U . . .
H17B H 0.1858 0.7537 -0.3262 0.034 Uiso 1 1 calc R U . . .
C18 C 0.2917(8) 0.8187(8) -0.2628(7) 0.026(3) Uani 1 1 d . . . . .
H18A H 0.3358 0.7740 -0.2724 0.031 Uiso 1 1 calc R U . . .
H18B H 0.2880 0.8659 -0.3061 0.031 Uiso 1 1 calc R U . . .
C19 C 0.4010(7) 0.8982(7) -0.1763(8) 0.024(3) Uani 1 1 d . . . . .
H19A H 0.4022 0.9464 -0.2180 0.028 Uiso 1 1 calc R U . . .
H19B H 0.4423 0.8503 -0.1855 0.028 Uiso 1 1 calc R U . . .
C20 C 0.4256(8) 0.9374(7) -0.0922(7) 0.023(3) Uani 1 1 d . . . . .
H20A H 0.4789 0.9730 -0.0902 0.028 Uiso 1 1 calc R U . . .
H20B H 0.3802 0.9796 -0.0810 0.028 Uiso 1 1 calc R U . . .
Cl2 Cl 0.75657(18) 0.69902(15) 0.99568(17) 0.0162(6) Uani 1 1 d . . . . .
O21 O 0.7260(6) 0.6239(5) 1.0388(5) 0.0272(19) Uani 1 1 d . . . . .
O22 O 0.7860(6) 0.7700(5) 1.0530(5) 0.028(2) Uani 1 1 d . . . . .
O23 O 0.6881(6) 0.7343(5) 0.9362(5) 0.029(2) Uani 1 1 d . . . . .
O24 O 0.8254(5) 0.6699(5) 0.9542(5) 0.030(2) Uani 1 1 d . . . . .
Cl3 Cl 0.49935(18) 0.53034(17) 0.30516(17) 0.0219(7) Uani 1 1 d . . . . .
O31 O 0.4347(5) 0.5526(5) 0.3553(5) 0.030(2) Uani 1 1 d . . . . .
O32 O 0.5195(5) 0.6095(5) 0.2615(5) 0.030(2) Uani 1 1 d . . . . .
O33 O 0.4684(5) 0.4596(5) 0.2489(5) 0.033(2) Uani 1 1 d . . . . .
O34 O 0.5760(6) 0.4983(5) 0.3572(6) 0.037(2) Uani 1 1 d . . . . .
Cl4 Cl 0.39954(19) 0.00153(16) 0.24139(18) 0.0218(6) Uani 1 1 d . . . . .
O41 O 0.4287(6) -0.0853(6) 0.2170(6) 0.044(3) Uani 1 1 d . . . . .
O42 O 0.3186(6) -0.0075(7) 0.2657(7) 0.052(3) Uani 1 1 d . . . . .
O43 O 0.4612(5) 0.0371(5) 0.3076(5) 0.031(2) Uani 1 1 d . . . . .
O44 O 0.3949(6) 0.0640(6) 0.1732(5) 0.042(3) Uani 1 1 d . . . . .
O1S O 0.2753(5) 1.0552(5) 0.0217(6) 0.028(2) Uani 1 1 d D . . . .
H1SA H 0.317(6) 1.079(6) 0.066(5) 0.033 Uiso 1 1 d D U . . .
H1SB H 0.245(6) 1.107(4) -0.005(5) 0.033 Uiso 1 1 d D U . . .

loop_
_atom_site_aniso_label
_atom_site_aniso_U_11
_atom_site_aniso_U_22
_atom_site_aniso_U_33
_atom_site_aniso_U_23
_atom_site_aniso_U_13
_atom_site_aniso_U_12
Dy1 0.0108(3) 0.0106(2) 0.0115(3) -0.00096(18) 0.00214(18) -0.00048(18)
O1 0.021(5) 0.015(4) 0.015(5) -0.004(3) 0.003(4) 0.002(3)
O2 0.020(5) 0.013(3) 0.022(5) -0.001(3) 0.005(4) 0.000(3)
O3 0.017(5) 0.011(3) 0.022(5) -0.002(3) 0.000(3) -0.005(3)
O4 0.010(4) 0.022(4) 0.019(5) -0.007(3) 0.002(4) -0.003(3)
O5 0.019(5) 0.026(4) 0.004(4) 0.002(3) 0.003(3) -0.002(3)
C1 0.026(5) 0.022(4) 0.013(5) -0.001(3) -0.007(4) 0.008(3)
C2 0.026(5) 0.022(4) 0.013(5) -0.001(3) -0.007(4) 0.008(3)
C3 0.024(7) 0.013(5) 0.023(7) -0.001(4) 0.004(5) 0.002(4)
C4 0.029(7) 0.013(5) 0.022(7) 0.004(4) -0.005(6) 0.004(4)
C5 0.013(5) 0.024(4) 0.025(5) -0.005(3) -0.008(4) 0.000(3)
C6 0.013(5) 0.024(4) 0.025(5) -0.005(3) -0.008(4) 0.000(3)
C7 0.015(5) 0.024(4) 0.026(5) 0.006(3) 0.010(4) -0.003(3)
C8 0.015(5) 0.024(4) 0.026(5) 0.006(3) 0.010(4) -0.003(3)
C9 0.039(8) 0.023(6) 0.006(7) -0.003(4) 0.006(5) 0.002(5)
O6 0.009(4) 0.026(4) 0.013(5) -0.002(3) 0.003(3) -0.008(3)
O7 0.005(4) 0.023(3) 0.013(5) -0.002(3) 0.005(3) 0.000(3)
O8 0.012(4) 0.014(3) 0.028(5) 0.002(3) 0.009(4) 0.006(3)
O9 0.016(5) 0.015(3) 0.023(5) 0.000(3) 0.010(3) -0.003(3)
C10 0.029(7) 0.023(5) 0.006(6) 0.002(4) 0.003(5) 0.005(5)
O10 0.019(5) 0.037(5) 0.021(5) 0.006(4) 0.010(4) 0.005(4)
O11 0.029(5) 0.021(4) 0.030(5) -0.003(3) 0.007(4) 0.004(3)
C11 0.011(5) 0.051(6) 0.028(6) 0.000(4) -0.004(4) -0.001(4)
O12 0.028(5) 0.033(4) 0.024(5) -0.008(4) 0.007(4) -0.006(4)
C12 0.011(5) 0.051(6) 0.028(6) 0.000(4) -0.004(4) -0.001(4)
O13 0.026(5) 0.025(4) 0.023(5) -0.001(3) 0.007(4) 0.002(3)
C13 0.039(6) 0.029(4) 0.028(6) 0.009(4) 0.016(5) 0.016(4)
O14 0.011(5) 0.036(5) 0.040(6) -0.001(4) 0.012(4) -0.002(3)
C14 0.039(6) 0.029(4) 0.028(6) 0.009(4) 0.016(5) 0.016(4)
C15 0.054(7) 0.029(5) 0.044(7) -0.017(4) 0.015(5) -0.020(4)
C16 0.054(7) 0.029(5) 0.044(7) -0.017(4) 0.015(5) -0.020(4)
C17 0.030(8) 0.039(7) 0.011(7) -0.006(5) -0.008(6) 0.012(6)
C18 0.032(8) 0.032(6) 0.015(8) -0.004(5) 0.003(6) 0.002(5)
C19 0.012(7) 0.028(5) 0.034(8) 0.010(5) 0.010(5) 0.003(5)
C20 0.025(7) 0.019(6) 0.029(8) -0.003(5) 0.014(6) -0.009(5)
Cl2 0.0178(15) 0.0158(11) 0.0152(17) -0.0024(10) 0.0034(12) -0.0005(10)
O21 0.044(6) 0.022(3) 0.017(5) -0.003(3) 0.008(4) -0.010(4)
O22 0.032(5) 0.022(4) 0.031(6) -0.010(3) 0.006(4) -0.002(3)
O23 0.025(5) 0.037(5) 0.023(5) -0.003(4) 0.002(4) 0.009(4)
O24 0.025(5) 0.023(4) 0.045(6) -0.005(4) 0.020(4) 0.000(3)
Cl3 0.0194(16) 0.0194(12) 0.0281(19) -0.0029(11) 0.0078(13) -0.0085(10)
O31 0.031(6) 0.026(4) 0.038(6) -0.004(4) 0.022(5) -0.005(4)
O32 0.031(6) 0.026(4) 0.034(6) 0.004(4) 0.010(4) -0.013(4)
O33 0.032(6) 0.032(4) 0.038(6) -0.020(4) 0.012(5) -0.015(4)
O34 0.031(6) 0.032(5) 0.045(6) 0.010(4) -0.007(4) -0.010(4)
Cl4 0.0246(18) 0.0193(12) 0.0221(18) -0.0041(11) 0.0052(13) -0.0035(11)
O41 0.038(6) 0.033(5) 0.057(7) -0.022(4) -0.006(5) 0.013(4)
O42 0.042(7) 0.060(6) 0.063(8) -0.025(5) 0.033(6) -0.020(5)
O43 0.033(6) 0.022(4) 0.033(6) -0.002(3) -0.005(4) -0.005(3)
O44 0.052(7) 0.049(6) 0.021(6) 0.011(4) -0.003(5) -0.008(5)
O1S 0.023(5) 0.018(4) 0.042(6) 0.004(3) 0.006(4) -0.002(3)

loop_
_atom_type_symbol
_atom_type_description
_atom_type_scat_dispersion_real
_atom_type_scat_dispersion_imag
_atom_type_scat_source
C C 0.0033 0.0016 'International Tables Vol C Tables 4.2.6.8 and 6.1.1.4'
H H 0.0000 0.0000 'International Tables Vol C Tables 4.2.6.8 and 6.1.1.4'
O O 0.0106 0.0060 'International Tables Vol C Tables 4.2.6.8 and 6.1.1.4'
Cl Cl 0.1484 0.1585 'International Tables Vol C Tables 4.2.6.8 and 6.1.1.4'
Dy Dy -0.1892 4.4098 'International Tables Vol C Tables 4.2.6.8 and 6.1.1.4'

loop_
_geom_angle_atom_site_label_1
_geom_angle_atom_site_label_2
_geom_angle_atom_site_label_3
_geom_angle
_geom_angle_site_symmetry_1
_geom_angle_site_symmetry_3
O6 Dy1 O9 77.9(3) . .
O6 Dy1 O8 81.9(3) . .
O9 Dy1 O8 72.4(3) . .
O6 Dy1 O7 70.3(3) . .
O9 Dy1 O7 132.1(2) . .
O8 Dy1 O7 68.4(2) . .
O6 Dy1 O2 90.2(3) . .
O9 Dy1 O2 141.7(3) . .
O8 Dy1 O2 142.3(3) . .
O7 Dy1 O2 74.2(3) . .
O6 Dy1 O5 127.2(3) . .
O9 Dy1 O5 72.8(2) . .
O8 Dy1 O5 127.0(2) . .
O7 Dy1 O5 154.8(2) . .
O2 Dy1 O5 86.8(2) . .
O6 Dy1 O4 147.9(3) . .
O9 Dy1 O4 79.0(3) . .
O8 Dy1 O4 69.9(3) . .
O7 Dy1 O4 111.1(3) . .
O2 Dy1 O4 121.6(2) . .
O5 Dy1 O4 65.0(3) . .
O6 Dy1 O3 138.0(3) . .
O9 Dy1 O3 142.9(3) . .
O8 Dy1 O3 99.8(2) . .
O7 Dy1 O3 71.5(2) . .
O2 Dy1 O3 62.9(2) . .
O5 Dy1 O3 85.2(2) . .
O4 Dy1 O3 64.6(2) . .
O6 Dy1 O1 66.9(3) . .
O9 Dy1 O1 79.3(2) . .
O8 Dy1 O1 141.6(2) . .
O7 Dy1 O1 117.3(3) . .
O2 Dy1 O1 62.6(2) . .
O5 Dy1 O1 65.2(3) . .
O4 Dy1 O1 129.6(2) . .
O3 Dy1 O1 118.3(2) . .
C10 O1 C1 110.7(8) . .
C10 O1 Dy1 114.6(6) . .
C1 O1 Dy1 120.1(6) . .
C3 O2 C2 114.1(7) . .
C3 O2 Dy1 120.9(6) . .
C2 O2 Dy1 115.3(5) . .
C5 O3 C4 110.6(8) . .
C5 O3 Dy1 121.7(5) . .
C4 O3 Dy1 122.5(6) . .
C7 O4 C6 116.8(9) . .
C7 O4 Dy1 117.6(6) . .
C6 O4 Dy1 114.3(6) . .
C8 O5 C9 115.3(8) . .
C8 O5 Dy1 122.5(6) . .
C9 O5 Dy1 120.9(6) . .
O1 C1 C2 108.4(9) . .
O1 C1 H1A 110.0 . .
C2 C1 H1A 110.0 . .
O1 C1 H1B 110.0 . .
C2 C1 H1B 110.0 . .
H1A C1 H1B 108.4 . .
O2 C2 C1 105.2(9) . .
O2 C2 H2A 110.7 . .
C1 C2 H2A 110.7 . .
O2 C2 H2B 110.7 . .
C1 C2 H2B 110.7 . .
H2A C2 H2B 108.8 . .
O2 C3 C4 106.9(9) . .
O2 C3 H3A 110.3 . .
C4 C3 H3A 110.3 . .
O2 C3 H3B 110.3 . .
C4 C3 H3B 110.3 . .
H3A C3 H3B 108.6 . .
O3 C4 C3 106.6(9) . .
O3 C5 C6 106.1(8) . .
O3 C5 H5A 110.5 . .
C6 C5 H5A 110.5 . .
O3 C5 H5B 110.5 . .
C6 C5 H5B 110.5 . .
H5A C5 H5B 108.7 . .
O4 C6 C5 109.2(9) . .
O4 C6 H6A 109.8 . .
C5 C6 H6A 109.8 . .
O4 C6 H6B 109.8 . .
C5 C6 H6B 109.8 . .
H6A C6 H6B 108.3 . .
O4 C7 C8 110.8(9) . .
O4 C7 H7A 109.5 . .
C8 C7 H7A 109.5 . .
O4 C7 H7B 109.5 . .
C8 C7 H7B 109.5 . .
H7A C7 H7B 108.1 . .
O5 C8 C7 105.5(9) . .
O5 C8 H8A 110.6 . .
C7 C8 H8A 110.6 . .
O5 C8 H8B 110.6 . .
C7 C8 H8B 110.6 . .
H8A C8 H8B 108.8 . .
O5 C9 C10 107.2(9) . .
O5 C9 H9A 110.3 . .
C10 C9 H9A 110.3 . .
O5 C9 H9B 110.3 . .
C10 C9 H9B 110.3 . .
H9A C9 H9B 108.5 . .
Dy1 O6 H6C 131(5) . .
Dy1 O6 H6D 122(5) . .
H6C O6 H6D 106(3) . .
Dy1 O7 H7C 122(5) . .
Dy1 O7 H7D 130(5) . .
H7C O7 H7D 105(3) . .
Dy1 O8 H8C 127(5) . .
Dy1 O8 H8D 127(5) . .
H8C O8 H8D 106(3) . .
Dy1 O9 H9C 137(5) . .
Dy1 O9 H9D 113(5) . .
H9C O9 H9D 106(3) . .
O1 C10 C9 106.4(9) . .
O1 C10 H10A 110.4 . .
C9 C10 H10A 110.4 . .
O1 C10 H10B 110.4 . .
C9 C10 H10B 110.4 . .
H10A C10 H10B 108.6 . .
C13 O10 C12 112.8(10) . .
C14 O11 C15 113.3(9) . .
O14 C11 C12 108.6(11) . .
O14 C11 H11A 110.0 . .
C12 C11 H11A 110.0 . .
O14 C11 H11B 110.0 . .
C12 C11 H11B 110.0 . .
H11A C11 H11B 108.3 . .
C16 O12 C17 111.6(10) . .
O10 C12 C11 112.0(10) . .
O10 C12 H12A 109.2 . .
C11 C12 H12A 109.2 . .
O10 C12 H12B 109.2 . .
C11 C12 H12B 109.2 . .
H12A C12 H12B 107.9 . .
C18 O13 C19 111.2(9) . .
O10 C13 C14 107.0(10) . .
O10 C13 H13A 110.3 . .
C14 C13 H13A 110.3 . .
O10 C13 H13B 110.3 . .
C14 C13 H13B 110.3 . .
H13A C13 H13B 108.6 . .
C20 O14 C11 115.4(10) . .
O11 C14 C13 108.9(9) . .
O11 C14 H14A 109.9 . .
C13 C14 H14A 109.9 . .
O11 C14 H14B 109.9 . .
C13 C14 H14B 109.9 . .
H14A C14 H14B 108.3 . .
O11 C15 C16 105.9(10) . .
O11 C15 H15A 110.6 . .
C16 C15 H15A 110.6 . .
O11 C15 H15B 110.6 . .
C16 C15 H15B 110.6 . .
H15A C15 H15B 108.7 . .
O12 C16 C15 111.1(11) . .
O12 C16 H16A 109.4 . .
C15 C16 H16A 109.4 . .
O12 C16 H16B 109.4 . .
C15 C16 H16B 109.4 . .
H16A C16 H16B 108.0 . .
O12 C17 C18 111.1(10) . .
O12 C17 H17A 109.4 . .
C18 C17 H17A 109.4 . .
O12 C17 H17B 109.4 . .
C18 C17 H17B 109.4 . .
H17A C17 H17B 108.0 . .
O13 C18 C17 111.1(10) . .
O13 C18 H18A 109.4 . .
C17 C18 H18A 109.4 . .
O13 C18 H18B 109.4 . .
C17 C18 H18B 109.4 . .
H18A C18 H18B 108.0 . .
O13 C19 C20 109.7(9) . .
O13 C19 H19A 109.7 . .
C20 C19 H19A 109.7 . .
O13 C19 H19B 109.7 . .
C20 C19 H19B 109.7 . .
H19A C19 H19B 108.2 . .
O14 C20 C19 112.5(9) . .
O14 C20 H20A 109.1 . .
C19 C20 H20A 109.1 . .
O14 C20 H20B 109.1 . .
C19 C20 H20B 109.1 . .
H20A C20 H20B 107.8 . .
O22 Cl2 O23 108.4(5) . .
O22 Cl2 O24 109.7(5) . .
O23 Cl2 O24 109.2(5) . .
O22 Cl2 O21 109.4(5) . .
O23 Cl2 O21 109.6(5) . .
O24 Cl2 O21 110.4(4) . .
O33 Cl3 O32 110.3(5) . .
O33 Cl3 O34 108.3(5) . .
O32 Cl3 O34 109.1(5) . .
O33 Cl3 O31 109.5(5) . .
O32 Cl3 O31 109.8(5) . .
O34 Cl3 O31 109.8(6) . .
O42 Cl4 O41 110.2(6) . .
O42 Cl4 O43 110.8(6) . .
O41 Cl4 O43 109.0(5) . .
O42 Cl4 O44 110.3(7) . .
O41 Cl4 O44 108.9(6) . .
O43 Cl4 O44 107.6(5) . .
H1SA O1S H1SB 107(3) . .

loop_
_geom_bond_atom_site_label_1
_geom_bond_atom_site_label_2
_geom_bond_distance
_geom_bond_site_symmetry_2
Dy1 O6 2.341(7) .
Dy1 O9 2.344(6) .
Dy1 O8 2.374(7) .
Dy1 O7 2.386(7) .
Dy1 O2 2.418(7) .
Dy1 O5 2.447(8) .
Dy1 O4 2.462(7) .
Dy1 O3 2.495(6) .
Dy1 O1 2.512(8) .
O1 C10 1.479(14) .
O1 C1 1.468(12) .
O2 C3 1.441(12) .
O2 C2 1.453(12) .
O3 C5 1.449(12) .
O3 C4 1.450(11) .
O4 C7 1.443(14) .
O4 C6 1.445(12) .
O5 C8 1.430(13) .
O5 C9 1.445(13) .
C1 C2 1.494(16) .
C1 H1A 0.9900 .
C1 H1B 0.9900 .
C2 H2A 0.9900 .
C2 H2B 0.9900 .
C3 C4 1.502(15) .
C3 H3A 0.9900 .
C3 H3B 0.9900 .
C5 C6 1.515(14) .
C5 H5A 0.9900 .
C5 H5B 0.9900 .
C6 H6A 0.9900 .
C6 H6B 0.9900 .
C7 C8 1.515(16) .
C7 H7A 0.9900 .
C7 H7B 0.9900 .
C8 H8A 0.9900 .
C8 H8B 0.9900 .
C9 C10 1.505(16) .
C9 H9A 0.9900 .
C9 H9B 0.9900 .
O6 H6C 0.97(2) .
O6 H6D 0.97(2) .
O7 H7C 0.98(2) .
O7 H7D 0.97(2) .
O8 H8C 0.97(2) .
O8 H8D 0.97(2) .
O9 H9C 0.97(2) .
O9 H9D 0.97(2) .
C10 H10A 0.9900 .
C10 H10B 0.9900 .
O10 C13 1.435(14) .
O10 C12 1.449(15) .
O11 C14 1.427(14) .
O11 C15 1.422(15) .
C11 O14 1.440(15) .
C11 C12 1.499(18) .
C11 H11A 0.9900 .
C11 H11B 0.9900 .
O12 C16 1.416(15) .
O12 C17 1.445(14) .
C12 H12A 0.9900 .
C12 H12B 0.9900 .
O13 C18 1.421(14) .
O13 C19 1.444(14) .
C13 C14 1.492(18) .
C13 H13A 0.9900 .
C13 H13B 0.9900 .
O14 C20 1.427(14) .
C14 H14A 0.9900 .
C14 H14B 0.9900 .
C15 C16 1.50(2) .
C15 H15A 0.9900 .
C15 H15B 0.9900 .
C16 H16A 0.9900 .
C16 H16B 0.9900 .
C17 C18 1.509(18) .
C17 H17A 0.9900 .
C17 H17B 0.9900 .
C18 H18A 0.9900 .
C18 H18B 0.9900 .
C19 C20 1.493(17) .
C19 H19A 0.9900 .
C19 H19B 0.9900 .
C20 H20A 0.9900 .
C20 H20B 0.9900 .
Cl2 O22 1.433(8) .
Cl2 O23 1.436(9) .
Cl2 O24 1.443(8) .
Cl2 O21 1.439(7) .
Cl3 O33 1.426(8) .
Cl3 O32 1.432(7) .
Cl3 O34 1.447(9) .
Cl3 O31 1.455(8) .
Cl4 O42 1.413(10) .
Cl4 O41 1.436(8) .
Cl4 O43 1.439(8) .
Cl4 O44 1.443(9) .
O1S H1SA 0.97(2) .
O1S H1SB 0.96(2) .
